data_4021703
loop_
_publ_author_name
'Minghong Zhong'
'Ireneusz Nowak'
'John F. Cannon'
'Morris J. Robins'

_publ_contact_author_address
;Department of Chemistry and Biochemistry
Brigham Young University
Provo, Utah 84602-5700
USA
;
_publ_contact_author_email morris_robins@byu.edu
_publ_contact_author_fax '01 (801) 4220153'
_publ_contact_author_name 'Morris J. Robins'
_publ_contact_author_phone '01 (801) 4226272'
_publ_section_title
;
 Structure and Synthesis of 6-(Substituted-imidazol-1-yl)purines:
 Versatile Substrates for Regiospecific Alkylation and
 Glycosylation at N9
;
_journal_name_full 'Journal of Organic Chemistry'
_journal_page_first 4216
_journal_page_last 4221
_journal_paper_doi 10.1021/jo060340o
_journal_volume 71
_journal_year 2006
_chemical_formula_sum 'C12 H13 Cl N6'
_chemical_formula_weight 276.73
_chemical_name_systematic
; 
 6-(2-butylimidazol-1-yl)-2-chloropurine 
;
_space_group_IT_number 15
_symmetry_cell_setting monoclinic
_symmetry_space_group_name_Hall '-C 2yc'
_symmetry_space_group_name_H-M 'C 1 2/c 1'
_atom_sites_solution_hydrogens geom
_atom_sites_solution_primary direct
_atom_sites_solution_secondary difmap
_audit_creation_method SHELXL-97
_cell_angle_alpha 90.00
_cell_angle_beta 107.333(2)
_cell_angle_gamma 90.00
_cell_formula_units_Z 8
_cell_length_a 13.449(2)
_cell_length_b 20.433(4)
_cell_length_c 9.746(3)
_cell_measurement_reflns_used 2766
_cell_measurement_temperature 173(2)
_cell_measurement_theta_max 27.92
_cell_measurement_theta_min 2.96
_cell_volume 2556.8(11)
_computing_cell_refinement 'Bruker SMART'
_computing_data_collection 'Bruker SMART'
_computing_data_reduction 'Bruker SAINT'
_computing_molecular_graphics 'Bruker SHELXTL'
_computing_publication_material 'Bruker SHELXTL'
_computing_structure_refinement 'SHELXL-97 (Sheldrick, 1997)'
_computing_structure_solution 'SHELXS-97 (Sheldrick, 1990)'
_diffrn_ambient_temperature 173(2)
_diffrn_measured_fraction_theta_full 0.982
_diffrn_measured_fraction_theta_max 0.982
_diffrn_measurement_device_type 'Bruker Nonius Apex II CCD area detector'
_diffrn_measurement_method 'omega scans'
_diffrn_radiation_monochromator 'Montel mirrors'
_diffrn_radiation_source 'Bruker Nonius FR591 rotating anode'
_diffrn_radiation_type MoK\a
_diffrn_radiation_wavelength 0.71073
_diffrn_reflns_av_R_equivalents 0.0256
_diffrn_reflns_av_sigmaI/netI 0.0289
_diffrn_reflns_limit_h_max 16
_diffrn_reflns_limit_h_min -16
_diffrn_reflns_limit_k_max 24
_diffrn_reflns_limit_k_min -25
_diffrn_reflns_limit_l_max 12
_diffrn_reflns_limit_l_min -8
_diffrn_reflns_number 7024
_diffrn_reflns_theta_full 26.36
_diffrn_reflns_theta_max 26.36
_diffrn_reflns_theta_min 1.87
_exptl_absorpt_coefficient_mu 0.295
_exptl_absorpt_correction_T_max 0.9797
_exptl_absorpt_correction_T_min 0.9168
_exptl_absorpt_correction_type multi-scan
_exptl_absorpt_process_details 'SADABS; Sheldrick, 2003'
_exptl_crystal_colour colorless
_exptl_crystal_density_diffrn 1.438
_exptl_crystal_density_method 'not measured'
_exptl_crystal_description PLATE
_exptl_crystal_F_000 1152
_exptl_crystal_size_max 0.30
_exptl_crystal_size_mid 0.24
_exptl_crystal_size_min 0.07
_refine_diff_density_max 0.224
_refine_diff_density_min -0.201
_refine_diff_density_rms 0.039
_refine_ls_extinction_method none
_refine_ls_goodness_of_fit_ref 1.037
_refine_ls_hydrogen_treatment mixed
_refine_ls_matrix_type full
_refine_ls_number_parameters 177
_refine_ls_number_reflns 2566
_refine_ls_number_restraints 0
_refine_ls_restrained_S_all 1.037
_refine_ls_R_factor_all 0.0413
_refine_ls_R_factor_gt 0.0349
_refine_ls_shift/su_max 0.000
_refine_ls_shift/su_mean 0.000
_refine_ls_structure_factor_coef Fsqd
_refine_ls_weighting_details 'calc w=1/[\s^2^(Fo^2^)+(0.0558P)^2^+0.7708P] where P=(Fo^2^+2Fc^2^)/3'
_refine_ls_weighting_scheme calc
_refine_ls_wR_factor_gt 0.0928
_refine_ls_wR_factor_ref 0.0979
_reflns_number_gt 2224
_reflns_number_total 2566
_reflns_threshold_expression >2sigma(I)
_cod_data_source_file jo060340osi20060222_024603.cif
_cod_depositor_comments
;
The following automatic conversions were performed:
'_symmetry_cell_setting' value 'Monoclinic' changed to 'monoclinic'
according to '/home/saulius/struct/CIF-dictionaries/cif_core.dic'
dictionary named 'cif_core.dic' version 2.4.1 from 2010-06-29.

Automatic conversion script
Id: cif_fix_enum 1527 2010-12-29 10:47:43Z saulius 
;
_cod_original_sg_symbol_H-M 'C 2/c'
_cod_database_code 4021703

loop_
_symmetry_equiv_pos_as_xyz
'x, y, z'
'-x, y, -z+1/2'
'x+1/2, y+1/2, z'
'-x+1/2, y+1/2, -z+1/2'
'-x, -y, -z'
'x, -y, z-1/2'
'-x+1/2, -y+1/2, -z'
'x+1/2, -y+1/2, z-1/2'

loop_
_atom_site_label
_atom_site_type_symbol
_atom_site_fract_x
_atom_site_fract_y
_atom_site_fract_z
_atom_site_U_iso_or_equiv
_atom_site_adp_type
_atom_site_occupancy
_atom_site_symmetry_multiplicity
_atom_site_calc_flag
_atom_site_refinement_flags
C2 C 1.04502(11) 0.14261(7) -0.04233(15) 0.0372(3) Uani 1 1 d .
C4 C 1.07819(10) 0.24484(7) -0.07756(14) 0.0344(3) Uani 1 1 d .
C5 C 1.00613(10) 0.26809(7) -0.00969(14) 0.0332(3) Uani 1 1 d .
C6 C 0.95487(10) 0.21889(7) 0.04317(14) 0.0321(3) Uani 1 1 d .
C8 C 1.07384(11) 0.35107(8) -0.07589(16) 0.0398(3) Uani 1 1 d .
H8 H 1.0899 0.3951 -0.0924 0.048 Uiso 1 1 calc R
C2' C 0.82266(10) 0.18862(7) 0.17004(14) 0.0333(3) Uani 1 1 d .
C4' C 0.78524(11) 0.28724(7) 0.22168(15) 0.0364(3) Uani 1 1 d .
H4' H 0.7535 0.3219 0.2584 0.044 Uiso 1 1 calc R
C5' C 0.85668(11) 0.29514(7) 0.15157(15) 0.0355(3) Uani 1 1 d .
H5' H 0.8840 0.3353 0.1295 0.043 Uiso 1 1 calc R
C6' C 0.82107(11) 0.11591(7) 0.15570(16) 0.0379(3) Uani 1 1 d .
H6A' H 0.8897 0.0981 0.2116 0.045 Uiso 1 1 calc R
H6B' H 0.8094 0.1042 0.0535 0.045 Uiso 1 1 calc R
C7' C 0.73619(12) 0.08460(7) 0.20877(17) 0.0393(3) Uani 1 1 d .
H7A' H 0.7490 0.0955 0.3116 0.047 Uiso 1 1 calc R
H7B' H 0.6679 0.1034 0.1547 0.047 Uiso 1 1 calc R
C8' C 0.73165(13) 0.01047(8) 0.19134(19) 0.0480(4) Uani 1 1 d .
H8A' H 0.7276 -0.0007 0.0909 0.058 Uiso 1 1 calc R
H8B' H 0.7966 -0.0088 0.2549 0.058 Uiso 1 1 calc R
C9' C 0.63916(16) -0.01938(9) 0.2272(2) 0.0618(5) Uani 1 1 d .
H9A' H 0.6458 -0.0116 0.3287 0.093 Uiso 1 1 calc R
H9B' H 0.6372 -0.0666 0.2088 0.093 Uiso 1 1 calc R
H9C' H 0.5747 0.0008 0.1671 0.093 Uiso 1 1 calc R
Cl2 Cl 1.06609(3) 0.059954(19) -0.05881(5) 0.05074(16) Uani 1 1 d .
H9 H 1.1658(17) 0.2986(11) -0.165(2) 0.078(7) Uiso 1 1 d .
N1 N 0.97508(9) 0.15639(6) 0.02635(13) 0.0365(3) Uani 1 1 d .
N3 N 1.10060(9) 0.18247(6) -0.09674(13) 0.0368(3) Uani 1 1 d .
N7 N 1.00480(9) 0.33564(6) -0.01048(13) 0.0375(3) Uani 1 1 d .
N9 N 1.12076(10) 0.29902(6) -0.11827(14) 0.0383(3) Uani 1 1 d .
N1' N 0.88237(9) 0.23224(6) 0.11791(12) 0.0329(3) Uani 1 1 d .
N3' N 0.76464(9) 0.22157(6) 0.23265(12) 0.0354(3) Uani 1 1 d .

loop_
_atom_site_aniso_label
_atom_site_aniso_U_11
_atom_site_aniso_U_22
_atom_site_aniso_U_33
_atom_site_aniso_U_23
_atom_site_aniso_U_13
_atom_site_aniso_U_12
C2 0.0358(7) 0.0391(8) 0.0404(8) -0.0025(6) 0.0173(6) 0.0006(6)
C4 0.0309(7) 0.0420(8) 0.0334(7) 0.0009(6) 0.0144(6) -0.0002(6)
C5 0.0292(7) 0.0403(8) 0.0326(7) 0.0009(5) 0.0127(6) 0.0030(6)
C6 0.0283(7) 0.0397(8) 0.0307(7) 0.0002(5) 0.0126(5) 0.0006(5)
C8 0.0407(8) 0.0376(8) 0.0465(8) 0.0043(6) 0.0213(7) 0.0002(6)
C2' 0.0280(7) 0.0416(8) 0.0333(7) 0.0006(6) 0.0139(6) -0.0010(6)
C4' 0.0355(7) 0.0389(8) 0.0384(8) -0.0027(6) 0.0165(6) 0.0019(6)
C5' 0.0362(7) 0.0353(8) 0.0387(8) -0.0003(5) 0.0168(6) 0.0014(6)
C6' 0.0356(7) 0.0398(8) 0.0436(8) -0.0002(6) 0.0197(6) 0.0002(6)
C7' 0.0369(8) 0.0366(8) 0.0507(9) 0.0012(6) 0.0224(7) -0.0003(6)
C8' 0.0509(9) 0.0395(9) 0.0618(10) -0.0030(7) 0.0293(8) -0.0019(7)
C9' 0.0706(12) 0.0426(10) 0.0865(14) -0.0058(9) 0.0450(10) -0.0120(9)
Cl2 0.0582(3) 0.0365(2) 0.0691(3) -0.00541(17) 0.0368(2) 0.00118(17)
N1 0.0348(6) 0.0389(7) 0.0406(7) -0.0013(5) 0.0187(5) 0.0002(5)
N3 0.0367(6) 0.0379(7) 0.0411(7) -0.0014(5) 0.0195(5) 0.0007(5)
N7 0.0366(6) 0.0387(7) 0.0420(7) 0.0028(5) 0.0189(5) 0.0021(5)
N9 0.0367(7) 0.0410(7) 0.0438(7) 0.0029(5) 0.0221(6) 0.0006(5)
N1' 0.0312(6) 0.0364(6) 0.0352(6) 0.0004(5) 0.0162(5) 0.0000(5)
N3' 0.0326(6) 0.0404(7) 0.0374(6) -0.0017(5) 0.0168(5) 0.0004(5)

loop_
_atom_type_symbol
_atom_type_description
_atom_type_scat_dispersion_real
_atom_type_scat_dispersion_imag
_atom_type_scat_source
C C 0.0033 0.0016 'International Tables Vol C Tables 4.2.6.8 and 6.1.1.4'
H H 0.0000 0.0000 'International Tables Vol C Tables 4.2.6.8 and 6.1.1.4'
N N 0.0061 0.0033 'International Tables Vol C Tables 4.2.6.8 and 6.1.1.4'
Cl Cl 0.1484 0.1585 'International Tables Vol C Tables 4.2.6.8 and 6.1.1.4'

loop_
_geom_angle_atom_site_label_1
_geom_angle_atom_site_label_2
_geom_angle_atom_site_label_3
_geom_angle
N3 C2 N1 129.71(14)
N3 C2 Cl2 115.97(11)
N1 C2 Cl2 114.31(11)
N3 C4 N9 127.19(13)
N3 C4 C5 127.09(13)
N9 C4 C5 105.72(13)
N7 C5 C6 135.44(12)
N7 C5 C4 110.13(12)
C6 C5 C4 114.42(13)
N1 C6 C5 120.28(12)
N1 C6 N1' 116.74(12)
C5 C6 N1' 122.97(13)
N7 C8 N9 114.75(14)
N7 C8 H8 122.6
N9 C8 H8 122.6
N3' C2' N1' 109.21(13)
N3' C2' C6' 124.14(12)
N1' C2' C6' 126.63(12)
C5' C4' N3' 110.26(12)
C5' C4' H4' 124.9
N3' C4' H4' 124.9
C4' C5' N1' 105.87(12)
C4' C5' H5' 127.1
N1' C5' H5' 127.1
C2' C6' C7' 112.13(12)
C2' C6' H6A' 109.2
C7' C6' H6A' 109.2
C2' C6' H6B' 109.2
C7' C6' H6B' 109.2
H6A' C6' H6B' 107.9
C8' C7' C6' 112.83(12)
C8' C7' H7A' 109.0
C6' C7' H7A' 109.0
C8' C7' H7B' 109.0
C6' C7' H7B' 109.0
H7A' C7' H7B' 107.8
C9' C8' C7' 112.48(14)
C9' C8' H8A' 109.1
C7' C8' H8A' 109.1
C9' C8' H8B' 109.1
C7' C8' H8B' 109.1
H8A' C8' H8B' 107.8
C8' C9' H9A' 109.5
C8' C9' H9B' 109.5
H9A' C9' H9B' 109.5
C8' C9' H9C' 109.5
H9A' C9' H9C' 109.5
H9B' C9' H9C' 109.5
C6 N1 C2 117.74(12)
C2 N3 C4 110.76(12)
C8 N7 C5 103.49(12)
C4 N9 C8 105.91(12)
C4 N9 H9 124.9(15)
C8 N9 H9 129.1(15)
C2' N1' C5' 107.07(11)
C2' N1' C6 128.96(12)
C5' N1' C6 123.97(12)
C2' N3' C4' 107.58(12)

loop_
_geom_bond_atom_site_label_1
_geom_bond_atom_site_label_2
_geom_bond_distance
C2 N3 1.3189(19)
C2 N1 1.3370(18)
C2 Cl2 1.7279(16)
C4 N3 1.3356(19)
C4 N9 1.3587(19)
C4 C5 1.4088(19)
C5 N7 1.3803(19)
C5 C6 1.4011(19)
C6 N1 1.3260(19)
C6 N1' 1.4068(17)
C8 N7 1.3117(18)
C8 N9 1.362(2)
C8 H8 0.9500
C2' N3' 1.3108(18)
C2' N1' 1.3930(17)
C2' C6' 1.492(2)
C4' C5' 1.344(2)
C4' N3' 1.3807(19)
C4' H4' 0.9500
C5' N1' 1.3952(18)
C5' H5' 0.9500
C6' C7' 1.5270(19)
C6' H6A' 0.9900
C6' H6B' 0.9900
C7' C8' 1.523(2)
C7' H7A' 0.9900
C7' H7B' 0.9900
C8' C9' 1.517(2)
C8' H8A' 0.9900
C8' H8B' 0.9900
C9' H9A' 0.9800
C9' H9B' 0.9800
C9' H9C' 0.9800
N9 H9 0.86(2)

loop_
_geom_hbond_atom_site_label_D
_geom_hbond_atom_site_label_H
_geom_hbond_atom_site_label_A
_geom_hbond_distance_DH
_geom_hbond_distance_HA
_geom_hbond_distance_DA
_geom_hbond_angle_DHA
_geom_hbond_site_symmetry_A
N9 H9 N3' 0.86(2) 1.93(3) 2.7765(18) 168(2) 8

loop_
_cod_related_entry_id
_cod_related_entry_database
_cod_related_entry_code
1 ChemSpider 9754750
